data_2021761
loop_
_publ_author_name
'Jin, Guoxia'
'Ji, Yuqi'
'Wang, Teng'
'Sun, Yanyan'
'Li, Yulong'
'Zhu, Guiying'
'Ma, Jianping'

_publ_section_title
;
 Syntheses and characterization of dinuclear and tetranuclear AgI
 supramolecular complexes generated from symmetric and asymmetric
 molecular clips containing oxadiazole rings
;
_journal_coeditor_code YF3187
_journal_issue 10
_journal_name_full 'Acta Crystallographica Section C Structural Chemistry'
_journal_paper_doi 10.1107/S2053229619011744
_journal_volume 75
_journal_year 2019
_chemical_formula_iupac 'C22 H15 N5 O2'
_chemical_formula_moiety 'C22 H15 N5 O2'
_chemical_formula_sum 'C22 H15 N5 O2'
_chemical_formula_weight 381.39
_chemical_name_systematic 5-{3-[5-(4-Methylphenyl)-1,3,4-oxadiazol-2-yl]phenyl}-2-(pyridin-3-yl)-1,3,4-oxadiazole
_space_group_crystal_system monoclinic
_space_group_IT_number 14
_space_group_name_Hall '-P 2ybc'
_space_group_name_H-M_alt 'P 1 21/c 1'
_symmetry_space_group_name_Hall '-P 2ybc'
_symmetry_space_group_name_H-M 'P 1 21/c 1'
_atom_sites_solution_hydrogens geom
_atom_sites_solution_primary direct
_atom_sites_solution_secondary difmap
_audit_creation_method
;
Olex2 1.2
(compiled Apr 23 2013 17:54:37, GUI svn.r4466)
;
_cell_angle_alpha 90.00
_cell_angle_beta 95.965(4)
_cell_angle_gamma 90.00
_cell_formula_units_Z 4
_cell_length_a 7.7222(3)
_cell_length_b 11.5401(5)
_cell_length_c 20.4160(8)
_cell_measurement_reflns_used 2321
_cell_measurement_temperature 295.54(10)
_cell_measurement_theta_max 70.2930
_cell_measurement_theta_min 8.4800
_cell_volume 1809.52(13)
_computing_cell_refinement
;
CrysAlis PRO (Rigaku OD, 2015)
;
_computing_data_collection
;
CrysAlis PRO (Rigaku OD, 2015)
;
_computing_data_reduction
;
CrysAlis PRO (Rigaku OD, 2015)
;
_computing_molecular_graphics
;
OLEX2 (Dolomanov <i>et al.</i>,  2009)
;
_computing_publication_material
;
OLEX2 (Dolomanov <i>et al.</i>,  2009)
;
_computing_structure_refinement
;
SHELXL97 (Sheldrick, 2008)
;
_computing_structure_solution
;
SHELXS97 (Sheldrick, 2008)
;
_diffrn_ambient_temperature 295.54(10)
_diffrn_detector 'CCD plate'
_diffrn_detector_area_resol_mean 16.0793
_diffrn_measured_fraction_theta_full 0.9991
_diffrn_measured_fraction_theta_max 0.9771
_diffrn_measurement_device 'four-circle diffractometer'
_diffrn_measurement_device_type 'Rigaku OD SuperNova Dual source diffractometer with an Eos detector'
_diffrn_measurement_method '\w scans'
_diffrn_radiation_monochromator mirror
_diffrn_radiation_probe x-ray
_diffrn_radiation_type 'Cu K\a'
_diffrn_radiation_wavelength 1.54184
_diffrn_reflns_av_R_equivalents 0.0559
_diffrn_reflns_av_unetI/netI 0.0446
_diffrn_reflns_limit_h_max 9
_diffrn_reflns_limit_h_min -5
_diffrn_reflns_limit_k_max 13
_diffrn_reflns_limit_k_min -13
_diffrn_reflns_limit_l_max 24
_diffrn_reflns_limit_l_min -24
_diffrn_reflns_number 6339
_diffrn_reflns_theta_full 67.04
_diffrn_reflns_theta_max 67.06
_diffrn_reflns_theta_min 4.35
_diffrn_source 'micro-focus sealed X-ray tube'
_exptl_absorpt_coefficient_mu 0.765
_exptl_absorpt_correction_T_max 1.00000
_exptl_absorpt_correction_T_min 0.17777
_exptl_absorpt_correction_type multi-scan
_exptl_absorpt_process_details
;
(CrysAlis PRO; Rigaku OD, 2015)
;
_exptl_crystal_colour 'clear light colourless'
_exptl_crystal_density_diffrn 1.400
_exptl_crystal_density_method 'not measured'
_exptl_crystal_description needle
_exptl_crystal_F_000 792
_exptl_crystal_size_max 0.29
_exptl_crystal_size_mid 0.06
_exptl_crystal_size_min 0.04
_refine_diff_density_max 0.273
_refine_diff_density_min -0.376
_refine_ls_extinction_method none
_refine_ls_goodness_of_fit_ref 1.068
_refine_ls_hydrogen_treatment mixed
_refine_ls_matrix_type full
_refine_ls_number_parameters 262
_refine_ls_number_reflns 3207
_refine_ls_number_restraints 0
_refine_ls_restrained_S_all 1.068
_refine_ls_R_factor_all 0.1003
_refine_ls_R_factor_gt 0.0824
_refine_ls_shift/su_max 0.000
_refine_ls_shift/su_mean 0.000
_refine_ls_structure_factor_coef Fsqd
_refine_ls_weighting_details 'calc w=1/[\s^2^(Fo^2^)+(0.1486P)^2^+0.2080P] where P=(Fo^2^+2Fc^2^)/3'
_refine_ls_weighting_scheme calc
_refine_ls_wR_factor_gt 0.2132
_refine_ls_wR_factor_ref 0.2385
_reflns_number_gt 2447
_reflns_number_total 3207
_reflns_threshold_expression >2sigma(I)
_cod_data_source_file yf3187sup1.cif
_cod_data_source_block exp_3265
_cod_original_cell_volume 1809.51(13)
_cod_database_code 2021761

loop_
_space_group_symop_id
_space_group_symop_operation_xyz
1 'x, y, z'
2 '-x, y+1/2, -z+1/2'
3 '-x, -y, -z'
4 'x, -y-1/2, z-1/2'

loop_
_atom_site_type_symbol
_atom_site_label
_atom_site_fract_x
_atom_site_fract_y
_atom_site_fract_z
_atom_site_U_iso_or_equiv
_atom_site_adp_type
_atom_site_calc_flag
_atom_site_refinement_flags
_atom_site_occupancy
_atom_site_symmetry_multiplicity
O O1 1.0869(2) 0.41554(16) 0.21033(9) 0.0500(5) Uani d . 1 1
O O2 0.5872(2) 0.47643(16) -0.10943(8) 0.0494(5) Uani d . 1 1
C C8 0.9274(3) 0.4315(2) 0.10155(13) 0.0468(6) Uani d . 1 1
C C4 1.2278(3) 0.4503(2) 0.31995(13) 0.0479(7) Uani d . 1 1
N N4 0.6380(3) 0.6356(2) -0.05112(12) 0.0606(7) Uani d . 1 1
N N2 1.1123(4) 0.5980(2) 0.23992(13) 0.0661(8) Uani d . 1 1
C C16 0.4228(3) 0.5498(2) -0.20800(12) 0.0454(6) Uani d . 1 1
C C7 1.0108(3) 0.4844(2) 0.16136(13) 0.0461(6) Uani d . 1 1
N N5 0.5393(3) 0.6645(2) -0.11088(12) 0.0612(7) Uani d . 1 1
C C13 0.8382(3) 0.5005(2) 0.05366(13) 0.0477(7) Uani d . 1 1
H H13 0.8327 0.5802 0.0599 0.057 Uiso calc R 1 1
C C15 0.5139(3) 0.5690(2) -0.14316(14) 0.0473(6) Uani d . 1 1
N N3 1.0241(3) 0.5930(2) 0.17581(12) 0.0634(7) Uani d . 1 1
C C6 1.1432(3) 0.4931(2) 0.25772(13) 0.0468(6) Uani d . 1 1
C C9 0.9359(4) 0.3132(3) 0.09219(14) 0.0625(8) Uani d . 1 1
H H9 0.9941 0.2663 0.1244 0.075 Uiso calc R 1 1
C C14 0.6617(3) 0.5253(2) -0.05257(12) 0.0452(6) Uani d . 1 1
C C11 0.7680(4) 0.3331(3) -0.01308(14) 0.0632(8) Uani d . 1 1
H H11 0.7153 0.2997 -0.0516 0.076 Uiso calc R 1 1
C C17 0.3409(4) 0.6415(3) -0.24271(14) 0.0562(7) Uani d . 1 1
H H17 0.3414 0.7148 -0.2238 0.067 Uiso calc R 1 1
C C20 0.3358(4) 0.4254(3) -0.30020(15) 0.0617(8) Uani d . 1 1
H H20 0.3346 0.3522 -0.3192 0.074 Uiso calc R 1 1
C C21 0.4172(4) 0.4413(3) -0.23717(15) 0.0571(7) Uani d . 1 1
H H21 0.4686 0.3785 -0.2142 0.069 Uiso calc R 1 1
C C12 0.7572(3) 0.4515(3) -0.00327(13) 0.0482(6) Uani d . 1 1
C C10 0.8573(5) 0.2651(3) 0.03455(15) 0.0727(10) Uani d . 1 1
H H10 0.8647 0.1856 0.0279 0.087 Uiso calc R 1 1
N N1 1.3639(4) 0.4951(3) 0.42801(13) 0.0761(8) Uani d . 1 1
C C3 1.2416(4) 0.3341(3) 0.33341(15) 0.0654(8) Uani d . 1 1
H H3 1.1992 0.2797 0.3022 0.079 Uiso calc R 1 1
C C5 1.2931(4) 0.5274(3) 0.36864(14) 0.0612(8) Uani d . 1 1
H H5 1.2869 0.6062 0.3592 0.073 Uiso calc R 1 1
C C2 1.3195(5) 0.2992(3) 0.39419(16) 0.0756(10) Uani d . 1 1
H H2 1.3337 0.2208 0.4039 0.091 Uiso calc R 1 1
C C18 0.2584(4) 0.6241(3) -0.30552(14) 0.0587(8) Uani d . 1 1
H H18 0.2033 0.6862 -0.3280 0.070 Uiso calc R 1 1
C C19 0.2561(4) 0.5171(3) -0.33547(14) 0.0560(7) Uani d . 1 1
C C22 0.1721(4) 0.5007(4) -0.40454(15) 0.0768(10) Uani d . 1 1
H H22A 0.0554 0.5303 -0.4079 0.115 Uiso calc R 1 1
H H22B 0.1696 0.4197 -0.4153 0.115 Uiso calc R 1 1
H H22C 0.2378 0.5417 -0.4346 0.115 Uiso calc R 1 1
C C1 1.3749(5) 0.3802(3) 0.43925(17) 0.0746(10) Uani d . 1 1
H H1 1.4234 0.3552 0.4804 0.090 Uiso calc R 1 1

loop_
_atom_site_aniso_label
_atom_site_aniso_U_11
_atom_site_aniso_U_22
_atom_site_aniso_U_33
_atom_site_aniso_U_12
_atom_site_aniso_U_13
_atom_site_aniso_U_23
O1 0.0458(11) 0.0516(11) 0.0487(11) -0.0032(8) -0.0131(8) -0.0007(8)
O2 0.0465(11) 0.0522(10) 0.0465(10) 0.0010(8) -0.0086(8) 0.0027(8)
C8 0.0320(13) 0.0602(16) 0.0460(14) -0.0039(11) -0.0069(10) 0.0008(11)
C4 0.0374(14) 0.0551(15) 0.0483(15) -0.0049(11) -0.0100(11) -0.0011(12)
N4 0.0604(16) 0.0575(15) 0.0583(14) -0.0019(12) -0.0199(11) -0.0018(11)
N2 0.0695(18) 0.0539(14) 0.0669(16) -0.0041(12) -0.0314(13) -0.0008(12)
C16 0.0378(14) 0.0484(14) 0.0487(15) 0.0001(10) -0.0024(11) 0.0046(11)
C7 0.0272(13) 0.0573(16) 0.0508(15) -0.0009(10) -0.0099(10) 0.0066(11)
N5 0.0655(17) 0.0534(14) 0.0594(14) 0.0027(11) -0.0186(11) -0.0007(11)
C13 0.0344(14) 0.0543(15) 0.0522(15) -0.0030(11) -0.0064(11) -0.0002(12)
C15 0.0367(14) 0.0529(15) 0.0512(15) 0.0015(11) -0.0008(11) 0.0064(12)
N3 0.0606(16) 0.0549(14) 0.0670(16) 0.0014(11) -0.0293(12) 0.0011(11)
C6 0.0369(14) 0.0495(14) 0.0513(15) -0.0064(11) -0.0078(11) -0.0016(11)
C9 0.067(2) 0.0573(17) 0.0569(17) 0.0034(14) -0.0218(13) 0.0016(14)
C14 0.0322(13) 0.0570(15) 0.0442(14) -0.0048(11) -0.0069(10) -0.0013(11)
C11 0.073(2) 0.0619(18) 0.0500(16) 0.0010(15) -0.0173(13) -0.0052(13)
C17 0.0586(18) 0.0513(15) 0.0558(16) 0.0051(13) -0.0080(12) 0.0039(12)
C20 0.065(2) 0.0594(18) 0.0571(18) 0.0002(14) -0.0100(14) -0.0062(14)
C21 0.0590(18) 0.0531(16) 0.0559(16) 0.0057(13) -0.0098(13) 0.0033(13)
C12 0.0360(14) 0.0613(15) 0.0452(14) -0.0019(11) -0.0055(10) 0.0032(12)
C10 0.093(3) 0.0547(17) 0.0630(18) 0.0045(16) -0.0260(16) -0.0039(15)
N1 0.080(2) 0.089(2) 0.0531(16) -0.0069(15) -0.0221(13) -0.0027(14)
C3 0.074(2) 0.0548(17) 0.0620(18) -0.0089(14) -0.0172(14) 0.0004(14)
C5 0.067(2) 0.0620(17) 0.0509(16) -0.0055(15) -0.0130(13) -0.0041(13)
C2 0.089(3) 0.066(2) 0.067(2) 0.0029(18) -0.0154(17) 0.0167(16)
C18 0.0521(17) 0.0611(17) 0.0594(17) 0.0058(13) -0.0114(13) 0.0113(13)
C19 0.0395(15) 0.0754(19) 0.0504(16) -0.0045(13) -0.0088(12) 0.0029(14)
C22 0.067(2) 0.104(3) 0.0545(19) -0.0105(18) -0.0179(15) 0.0014(18)
C1 0.073(2) 0.090(2) 0.0568(18) 0.0030(19) -0.0132(15) 0.0115(18)

loop_
_atom_type_symbol
_atom_type_description
_atom_type_scat_dispersion_real
_atom_type_scat_dispersion_imag
_atom_type_scat_source
C C 0.0181 0.0091 'International Tables Vol C Tables 4.2.6.8 and 6.1.1.4'
H H 0.0000 0.0000 'International Tables Vol C Tables 4.2.6.8 and 6.1.1.4'
N N 0.0311 0.0180 'International Tables Vol C Tables 4.2.6.8 and 6.1.1.4'
O O 0.0492 0.0322 'International Tables Vol C Tables 4.2.6.8 and 6.1.1.4'

loop_
_geom_angle_atom_site_label_1
_geom_angle_atom_site_label_2
_geom_angle_atom_site_label_3
_geom_angle
C6 O1 C7 102.7(2)
C15 O2 C14 102.9(2)
C13 C8 C7 119.7(3)
C9 C8 C7 120.5(2)
C9 C8 C13 119.8(2)
C3 C4 C6 121.7(2)
C3 C4 C5 117.9(3)
C5 C4 C6 120.3(3)
C14 N4 N5 106.2(2)
C6 N2 N3 106.4(2)
C17 C16 C15 120.1(3)
C21 C16 C15 121.4(2)
C21 C16 C17 118.5(3)
O1 C7 C8 119.4(2)
N3 C7 O1 112.4(2)
N3 C7 C8 128.2(3)
C15 N5 N4 106.3(2)
C8 C13 H13 119.8
C12 C13 C8 120.4(3)
C12 C13 H13 119.8
O2 C15 C16 118.6(2)
N5 C15 O2 112.3(3)
N5 C15 C16 129.2(3)
C7 N3 N2 105.7(2)
O1 C6 C4 118.8(2)
N2 C6 O1 112.7(2)
N2 C6 C4 128.6(3)
C8 C9 H9 120.3
C8 C9 C10 119.4(3)
C10 C9 H9 120.3
O2 C14 C12 119.0(2)
N4 C14 O2 112.3(2)
N4 C14 C12 128.6(2)
C12 C11 H11 120.2
C10 C11 H11 120.2
C10 C11 C12 119.6(3)
C16 C17 H17 119.9
C18 C17 C16 120.2(3)
C18 C17 H17 119.9
C21 C20 H20 119.5
C21 C20 C19 121.1(3)
C19 C20 H20 119.5
C16 C21 H21 119.7
C20 C21 C16 120.7(3)
C20 C21 H21 119.7
C13 C12 C14 119.6(3)
C13 C12 C11 119.7(3)
C11 C12 C14 120.6(2)
C9 C10 H10 119.5
C11 C10 C9 121.0(3)
C11 C10 H10 119.5
C5 N1 C1 116.3(3)
C4 C3 H3 120.6
C4 C3 C2 118.9(3)
C2 C3 H3 120.6
C4 C5 H5 118.1
N1 C5 C4 123.9(3)
N1 C5 H5 118.1
C3 C2 H2 120.4
C1 C2 C3 119.2(3)
C1 C2 H2 120.4
C17 C18 H18 119.2
C19 C18 C17 121.6(3)
C19 C18 H18 119.2
C20 C19 C22 121.1(3)
C18 C19 C20 117.9(3)
C18 C19 C22 120.9(3)
C19 C22 H22A 109.5
C19 C22 H22B 109.5
C19 C22 H22C 109.5
H22A C22 H22B 109.5
H22A C22 H22C 109.5
H22B C22 H22C 109.5
N1 C1 C2 123.8(3)
N1 C1 H1 118.1
C2 C1 H1 118.1

loop_
_geom_bond_atom_site_label_1
_geom_bond_atom_site_label_2
_geom_bond_distance
_geom_bond_publ_flag
O1 C7 1.362(3) ?
O1 C6 1.356(3) ?
O2 C15 1.362(3) ?
O2 C14 1.363(3) ?
C8 C7 1.454(3) ?
C8 C13 1.387(4) ?
C8 C9 1.381(4) ?
C4 C6 1.453(3) ?
C4 C3 1.371(4) ?
C4 C5 1.389(4) ?
N4 N5 1.410(3) y
N4 C14 1.287(3) ?
N2 N3 1.412(3) y
N2 C6 1.280(4) ?
C16 C15 1.450(4) ?
C16 C17 1.389(4) ?
C16 C21 1.385(4) ?
C7 N3 1.289(4) ?
N5 C15 1.288(4) ?
C13 H13 0.9300 ?
C13 C12 1.382(4) ?
C9 H9 0.9300 ?
C9 C10 1.383(4) ?
C14 C12 1.458(4) ?
C11 H11 0.9300 ?
C11 C12 1.385(4) ?
C11 C10 1.377(4) ?
C17 H17 0.9300 ?
C17 C18 1.386(4) ?
C20 H20 0.9300 ?
C20 C21 1.384(4) ?
C20 C19 1.387(4) ?
C21 H21 0.9300 ?
C10 H10 0.9300 ?
N1 C5 1.330(4) ?
N1 C1 1.347(4) ?
C3 H3 0.9300 ?
C3 C2 1.382(4) ?
C5 H5 0.9300 ?
C2 H2 0.9300 ?
C2 C1 1.349(5) ?
C18 H18 0.9300 ?
C18 C19 1.378(4) ?
C19 C22 1.501(4) ?
C22 H22A 0.9600 ?
C22 H22B 0.9600 ?
C22 H22C 0.9600 ?
C1 H1 0.9300 ?

loop_
_geom_torsion_atom_site_label_1
_geom_torsion_atom_site_label_2
_geom_torsion_atom_site_label_3
_geom_torsion_atom_site_label_4
_geom_torsion
O1 C7 N3 N2 -1.4(3)
O2 C14 C12 C13 177.9(2)
O2 C14 C12 C11 -1.9(4)
C8 C7 N3 N2 178.5(2)
C8 C13 C12 C14 179.0(2)
C8 C13 C12 C11 -1.1(4)
C8 C9 C10 C11 -1.2(5)
C4 C3 C2 C1 2.1(5)
N4 N5 C15 O2 0.5(3)
N4 N5 C15 C16 -178.8(2)
N4 C14 C12 C13 -0.7(4)
N4 C14 C12 C11 179.5(3)
C16 C17 C18 C19 -0.6(4)
C7 O1 C6 C4 177.9(2)
C7 O1 C6 N2 -2.2(3)
C7 C8 C13 C12 -179.6(2)
C7 C8 C9 C10 -179.3(3)
N5 N4 C14 O2 0.5(3)
N5 N4 C14 C12 179.2(3)
C13 C8 C7 O1 175.1(2)
C13 C8 C7 N3 -4.9(4)
C13 C8 C9 C10 1.0(4)
C15 O2 C14 N4 -0.2(3)
C15 O2 C14 C12 -179.0(2)
C15 C16 C17 C18 178.0(2)
C15 C16 C21 C20 -177.3(2)
N3 N2 C6 O1 1.4(3)
N3 N2 C6 C4 -178.6(2)
C6 O1 C7 C8 -177.8(2)
C6 O1 C7 N3 2.2(3)
C6 C4 C3 C2 -178.3(3)
C6 C4 C5 N1 176.4(3)
C6 N2 N3 C7 0.0(3)
C9 C8 C7 O1 -4.7(4)
C9 C8 C7 N3 175.3(3)
C9 C8 C13 C12 0.2(4)
C14 O2 C15 C16 179.2(2)
C14 O2 C15 N5 -0.2(3)
C14 N4 N5 C15 -0.6(3)
C17 C16 C15 O2 177.6(2)
C17 C16 C15 N5 -3.1(4)
C17 C16 C21 C20 1.7(4)
C17 C18 C19 C20 1.5(4)
C17 C18 C19 C22 -177.6(3)
C21 C16 C15 O2 -3.4(4)
C21 C16 C15 N5 175.9(3)
C21 C16 C17 C18 -1.1(4)
C21 C20 C19 C18 -0.8(5)
C21 C20 C19 C22 178.3(3)
C12 C11 C10 C9 0.2(5)
C10 C11 C12 C13 0.9(4)
C10 C11 C12 C14 -179.2(3)
C3 C4 C6 O1 -4.4(4)
C3 C4 C6 N2 175.7(3)
C3 C4 C5 N1 -1.8(5)
C3 C2 C1 N1 -2.2(6)
C5 C4 C6 O1 177.5(2)
C5 C4 C6 N2 -2.4(4)
C5 C4 C3 C2 -0.2(5)
C5 N1 C1 C2 0.3(6)
C19 C20 C21 C16 -0.8(5)
C1 N1 C5 C4 1.8(5)

_cod_database_fobs_code 2021761
